data_7027898
loop_
_publ_author_name
'Al-Ktaifani, Mahmoud M.'
'Hitchcock, Peter B.'
'Nixon, John F.'

_publ_section_title
;
 Facile insertion and halogen migration reactions of the
 hexaphosphapentaprismane cage P6C4tBu4 with zerovalent and divalent
 platinum complexes
;
_journal_issue 9
_journal_name_full 'Dalton Transactions'
_journal_page_first 1132
_journal_page_last 1135
_journal_paper_doi 10.1039/b719064f
_journal_year 2008
_chemical_compound_source 'synthesis as described'
_chemical_formula_moiety 'C56 H66 P8 Pt, 2(C H2 Cl2)'
_chemical_formula_sum 'C58 H70 Cl4 P8 Pt'
_chemical_formula_weight 1351.79
_chemical_name_systematic
;
?
;
_space_group_IT_number 2
_symmetry_cell_setting triclinic
_symmetry_Int_Tables_number 2
_symmetry_space_group_name_Hall '-P 1'
_symmetry_space_group_name_H-M 'P -1'
_atom_sites_solution_hydrogens geom
_atom_sites_solution_primary direct
_atom_sites_solution_secondary difmap
_audit_conform_dict_location ftp://ftp.iucr.org/cifdics/cif_core.dic
_audit_conform_dict_name cif_core.dic
_audit_conform_dict_version 2.1
_audit_creation_date 2001-07-03T14:45:42-00:00
_audit_creation_method 'WinGX routine CIF_UPDATE'
_cell_angle_alpha 109.342(2)
_cell_angle_beta 90.658(2)
_cell_angle_gamma 112.736(2)
_cell_formula_units_Z 2
_cell_length_a 14.4626(5)
_cell_length_b 14.5380(5)
_cell_length_c 16.4301(4)
_cell_measurement_reflns_used 12610
_cell_measurement_temperature 173(2)
_cell_measurement_theta_max 25.028
_cell_measurement_theta_min 3.705
_cell_measurement_wavelength 0.71073
_cell_volume 2967.41(18)
_computing_cell_refinement 'HKL Scalepack (Otwinowski & Minor 1997)'
_computing_data_reduction 'HKL Denzo and Scalepack (Otwinowski & Minor 1997)'
_computing_molecular_graphics 'Ortep-3 for Windows (Farrugia, 1997)'
_computing_publication_material 'WinGX publication routines (Farrugia, 1999)'
_computing_structure_refinement 'SHELXL-97 (Sheldrick, 1997)'
_computing_structure_solution 'SHELXS-97 (Sheldrick, 1997)'
_diffrn_ambient_temperature 173(2)
_diffrn_measured_fraction_theta_full 0.995
_diffrn_measured_fraction_theta_max 0.995
_diffrn_measurement_device KappaCCD
_diffrn_measurement_method CCD
_diffrn_radiation_monochromator graphite
_diffrn_radiation_probe x-ray
_diffrn_radiation_type MoK\a
_diffrn_radiation_wavelength 0.71073
_diffrn_reflns_av_R_equivalents 0.0507
_diffrn_reflns_av_unetI/netI 0.0648
_diffrn_reflns_limit_h_max 17
_diffrn_reflns_limit_h_min -17
_diffrn_reflns_limit_k_max 17
_diffrn_reflns_limit_k_min -16
_diffrn_reflns_limit_l_max 19
_diffrn_reflns_limit_l_min -17
_diffrn_reflns_number 21171
_diffrn_reflns_theta_full 25.02
_diffrn_reflns_theta_max 25.02
_diffrn_reflns_theta_min 3.72
_exptl_absorpt_coefficient_mu 2.797
_exptl_absorpt_correction_T_max 0.546
_exptl_absorpt_correction_T_min 0.493
_exptl_absorpt_correction_type multi-scan
_exptl_absorpt_process_details
;
[c.f. r.h. blessing, acta cryst. (1995), a51, 33-38]
;
_exptl_crystal_colour red
_exptl_crystal_density_diffrn 1.513
_exptl_crystal_density_method 'not measured'
_exptl_crystal_description prism
_exptl_crystal_F_000 1368
_exptl_crystal_size_max 0.25
_exptl_crystal_size_mid 0.25
_exptl_crystal_size_min 0.2
_refine_diff_density_max 3.084
_refine_diff_density_min -3.005
_refine_diff_density_rms 0.146
_refine_ls_extinction_method none
_refine_ls_goodness_of_fit_ref 1.037
_refine_ls_hydrogen_treatment constr
_refine_ls_matrix_type full
_refine_ls_number_parameters 640
_refine_ls_number_reflns 10414
_refine_ls_number_restraints 6
_refine_ls_restrained_S_all 1.049
_refine_ls_R_factor_all 0.0593
_refine_ls_R_factor_gt 0.0478
_refine_ls_shift/su_max 0.001
_refine_ls_shift/su_mean 0
_refine_ls_structure_factor_coef Fsqd
_refine_ls_weighting_details 'calc w=1/[\s^2^(Fo^2^)+(0.0555P)^2^+12.2383P] where P=(Fo^2^+2Fc^2^)/3'
_refine_ls_weighting_scheme calc
_refine_ls_wR_factor_gt 0.1146
_refine_ls_wR_factor_ref 0.1219
_reflns_number_gt 8984
_reflns_number_total 10414
_reflns_threshold_expression >2sigma(I)
_cod_data_source_file b719064fsup1.cif
_cod_data_source_block jul301
_cod_original_cell_volume 2967.41(16)
_cod_original_sg_symbol_H-M P-1
_cod_database_code 7027898

loop_
_symmetry_equiv_pos_as_xyz
'x, y, z'
'-x, -y, -z'

loop_
_atom_site_label
_atom_site_type_symbol
_atom_site_fract_x
_atom_site_fract_y
_atom_site_fract_z
_atom_site_U_iso_or_equiv
_atom_site_adp_type
_atom_site_occupancy
_atom_site_symmetry_multiplicity
_atom_site_calc_flag
_atom_site_refinement_flags
_atom_site_disorder_assembly
_atom_site_disorder_group
Pt Pt 0.648039(17) 0.882290(18) 0.721815(14) 0.02001(9) Uani 1 1 d . . .
P1 P 0.68563(12) 1.03865(13) 0.68718(10) 0.0214(3) Uani 1 1 d . . .
P2 P 0.83207(12) 1.06365(13) 0.64344(10) 0.0238(3) Uani 1 1 d . . .
P3 P 0.84867(14) 1.26665(14) 0.80699(11) 0.0312(4) Uani 1 1 d . . .
P4 P 0.98755(13) 1.18082(14) 0.78009(11) 0.0306(4) Uani 1 1 d . . .
P5 P 0.81949(12) 0.97394(13) 0.79434(10) 0.0240(3) Uani 1 1 d . . .
P6 P 0.79883(13) 1.11260(14) 0.87823(10) 0.0256(4) Uani 1 1 d . . .
P7 P 0.62048(13) 0.77474(13) 0.80549(10) 0.0254(4) Uani 1 1 d . . .
P8 P 0.50162(12) 0.79379(12) 0.61583(10) 0.0210(3) Uani 1 1 d . . .
C1 C 0.7303(5) 1.1462(5) 0.8010(4) 0.0218(13) Uani 1 1 d . . .
C2 C 0.6421(5) 1.1760(5) 0.8368(4) 0.0290(14) Uani 1 1 d . . .
C3 C 0.5599(6) 1.0798(6) 0.8496(5) 0.0405(18) Uani 1 1 d . . .
H3A H 0.5341 1.0193 0.7936 0.061 Uiso 1 1 calc R . .
H3B H 0.5042 1.0983 0.8713 0.061 Uiso 1 1 calc R . .
H3C H 0.5888 1.06 0.892 0.061 Uiso 1 1 calc R . .
C4 C 0.6800(6) 1.2688(6) 0.9263(5) 0.0416(18) Uani 1 1 d . . .
H4A H 0.7328 1.3321 0.9201 0.062 Uiso 1 1 calc R . .
H4B H 0.7082 1.2477 0.968 0.062 Uiso 1 1 calc R . .
H4C H 0.6232 1.2855 0.9475 0.062 Uiso 1 1 calc R . .
C5 C 0.5981(6) 1.2117(7) 0.7741(5) 0.0452(19) Uani 1 1 d . . .
H5A H 0.6517 1.2736 0.7668 0.068 Uiso 1 1 calc R . .
H5B H 0.5438 1.2315 0.798 0.068 Uiso 1 1 calc R . .
H5C H 0.5705 1.1528 0.7173 0.068 Uiso 1 1 calc R . .
C6 C 0.9025(5) 1.0342(5) 0.7212(4) 0.0245(13) Uani 1 1 d . . .
C7 C 0.9636(5) 0.9655(6) 0.6771(4) 0.0334(16) Uani 1 1 d . . .
C8 C 1.0369(5) 1.0186(6) 0.6234(5) 0.0386(17) Uani 1 1 d . . .
H8A H 0.9986 1.0254 0.5778 0.058 Uiso 1 1 calc R . .
H8B H 1.0732 0.9746 0.5963 0.058 Uiso 1 1 calc R . .
H8C H 1.0858 1.0898 0.6617 0.058 Uiso 1 1 calc R . .
C9 C 1.0272(6) 0.9574(7) 0.7479(5) 0.0417(18) Uani 1 1 d . . .
H9A H 0.9823 0.9236 0.7836 0.063 Uiso 1 1 calc R . .
H9B H 1.0759 1.0293 0.7851 0.063 Uiso 1 1 calc R . .
H9C H 1.0639 0.9141 0.7201 0.063 Uiso 1 1 calc R . .
C10 C 0.8883(6) 0.8533(6) 0.6169(5) 0.0445(19) Uani 1 1 d . . .
H10A H 0.8482 0.8594 0.5721 0.067 Uiso 1 1 calc R . .
H10B H 0.8429 0.8177 0.6514 0.067 Uiso 1 1 calc R . .
H10C H 0.9258 0.8111 0.5887 0.067 Uiso 1 1 calc R . .
C11 C 0.9044(5) 1.2105(5) 0.7104(4) 0.0269(14) Uani 1 1 d . . .
C12 C 0.9497(6) 1.2868(6) 0.6594(5) 0.0372(17) Uani 1 1 d . . .
C13 C 1.0088(7) 1.2452(7) 0.5927(5) 0.053(2) Uani 1 1 d . . .
H13A H 0.9642 1.1735 0.5518 0.079 Uiso 1 1 calc R . .
H13B H 1.0657 1.2415 0.6225 0.079 Uiso 1 1 calc R . .
H13C H 1.0351 1.2935 0.5606 0.079 Uiso 1 1 calc R . .
C14 C 1.0210(7) 1.3989(6) 0.7219(6) 0.056(2) Uani 1 1 d . . .
H14A H 0.9838 1.4273 0.7656 0.084 Uiso 1 1 calc R . .
H14B H 1.0468 1.4462 0.6888 0.084 Uiso 1 1 calc R . .
H14C H 1.078 1.395 0.7512 0.084 Uiso 1 1 calc R . .
C15 C 0.8594(7) 1.2915(7) 0.6127(6) 0.053(2) Uani 1 1 d . . .
H15A H 0.821 1.3182 0.6561 0.079 Uiso 1 1 calc R . .
H15B H 0.815 1.2196 0.572 0.079 Uiso 1 1 calc R . .
H15C H 0.8849 1.3397 0.5804 0.079 Uiso 1 1 calc R . .
C16 C 0.9209(5) 1.2217(5) 0.8733(4) 0.0288(14) Uani 1 1 d . . .
C17 C 0.9919(6) 1.2953(6) 0.9621(4) 0.0385(17) Uani 1 1 d . . .
C18 C 1.0348(6) 1.2306(7) 0.9931(5) 0.0458(19) Uani 1 1 d . . .
H18A H 1.08 1.2762 1.0491 0.069 Uiso 1 1 calc R . .
H18B H 1.0732 1.2036 0.9498 0.069 Uiso 1 1 calc R . .
H18C H 0.9791 1.1702 1.0004 0.069 Uiso 1 1 calc R . .
C19 C 1.0802(6) 1.3904(6) 0.9504(6) 0.053(2) Uani 1 1 d . . .
H19A H 1.1246 1.4367 1.0067 0.079 Uiso 1 1 calc R . .
H19B H 1.0527 1.4316 0.9291 0.079 Uiso 1 1 calc R . .
H19C H 1.1193 1.3631 0.9081 0.079 Uiso 1 1 calc R . .
C20 C 0.9335(7) 1.3402(7) 1.0305(5) 0.052(2) Uani 1 1 d . . .
H20A H 0.9797 1.3867 1.0859 0.078 Uiso 1 1 calc R . .
H20B H 0.8779 1.2809 1.0394 0.078 Uiso 1 1 calc R . .
H20C H 0.9056 1.3816 1.0099 0.078 Uiso 1 1 calc R . .
C21 C 0.4881(5) 0.7050(5) 0.8169(4) 0.0304(15) Uani 1 1 d . . .
C22 C 0.4272(5) 0.7626(6) 0.8318(4) 0.0374(17) Uani 1 1 d . . .
H22 H 0.455 0.8342 0.8337 0.045 Uiso 1 1 calc R . .
C23 C 0.3292(6) 0.7173(7) 0.8435(5) 0.0448(19) Uani 1 1 d . . .
H23 H 0.2899 0.7583 0.8547 0.054 Uiso 1 1 calc R . .
C24 C 0.2860(6) 0.6130(7) 0.8393(5) 0.053(2) Uani 1 1 d . . .
H24 H 0.2175 0.5815 0.8473 0.064 Uiso 1 1 calc R . .
C25 C 0.3446(7) 0.5552(7) 0.8231(6) 0.059(2) Uani 1 1 d . . .
H25 H 0.3151 0.4828 0.8193 0.07 Uiso 1 1 calc R . .
C26 C 0.4456(6) 0.6000(6) 0.8123(5) 0.045(2) Uani 1 1 d . . .
H26 H 0.4848 0.559 0.802 0.054 Uiso 1 1 calc R . .
C27 C 0.6819(5) 0.8612(5) 0.9187(4) 0.0305(15) Uani 1 1 d . . .
C28 C 0.6354(6) 0.9163(5) 0.9762(4) 0.0345(16) Uani 1 1 d . . .
H28 H 0.5665 0.9018 0.96 0.041 Uiso 1 1 calc R . .
C29 C 0.6880(6) 0.9925(6) 1.0571(5) 0.0419(18) Uani 1 1 d . . .
H29 H 0.6553 1.0307 1.0951 0.05 Uiso 1 1 calc R . .
C30 C 0.7881(6) 1.0136(6) 1.0831(4) 0.0426(19) Uani 1 1 d . . .
H30 H 0.8238 1.0655 1.1388 0.051 Uiso 1 1 calc R . .
C31 C 0.8348(6) 0.9583(6) 1.0275(5) 0.0413(19) Uani 1 1 d . . .
H31 H 0.9032 0.9721 1.045 0.05 Uiso 1 1 calc R . .
C32 C 0.7831(5) 0.8818(6) 0.9453(4) 0.0327(16) Uani 1 1 d . . .
H32 H 0.8162 0.8439 0.9075 0.039 Uiso 1 1 calc R . .
C33 C 0.6718(6) 0.6743(6) 0.7789(5) 0.0374(17) Uani 1 1 d . . .
C34 C 0.7013(6) 0.6434(6) 0.6978(5) 0.0413(18) Uani 1 1 d . . .
H34 H 0.6931 0.6739 0.6567 0.05 Uiso 1 1 calc R . .
C35 C 0.7432(7) 0.5672(7) 0.6758(7) 0.065(3) Uani 1 1 d . . .
H35 H 0.7633 0.546 0.6202 0.078 Uiso 1 1 calc R . .
C36 C 0.7548(8) 0.5240(8) 0.7363(9) 0.078(3) Uani 1 1 d . . .
H36 H 0.7822 0.4719 0.7215 0.094 Uiso 1 1 calc R . .
C37 C 0.7278(8) 0.5543(7) 0.8168(8) 0.069(3) Uani 1 1 d . . .
H37 H 0.7386 0.525 0.8579 0.083 Uiso 1 1 calc R . .
C38 C 0.6840(7) 0.6286(6) 0.8393(5) 0.051(2) Uani 1 1 d . . .
H38 H 0.6628 0.6477 0.8947 0.061 Uiso 1 1 calc R . .
C39 C 0.4220(5) 0.8648(5) 0.6158(4) 0.0247(13) Uani 1 1 d . . .
C40 C 0.3629(5) 0.8788(6) 0.6818(4) 0.0331(16) Uani 1 1 d . . .
H40 H 0.3633 0.8487 0.7251 0.04 Uiso 1 1 calc R . .
C41 C 0.3036(5) 0.9355(6) 0.6857(5) 0.0363(16) Uani 1 1 d . . .
H41 H 0.2636 0.9435 0.7308 0.044 Uiso 1 1 calc R . .
C42 C 0.3032(5) 0.9801(6) 0.6232(5) 0.0382(17) Uani 1 1 d . . .
H42 H 0.2635 1.0197 0.6258 0.046 Uiso 1 1 calc R . .
C43 C 0.3600(6) 0.9671(6) 0.5579(5) 0.0399(18) Uani 1 1 d . . .
H43 H 0.3591 0.9972 0.5148 0.048 Uiso 1 1 calc R . .
C44 C 0.4194(5) 0.9098(5) 0.5541(4) 0.0324(15) Uani 1 1 d . . .
H44 H 0.4586 0.9016 0.5084 0.039 Uiso 1 1 calc R . .
C45 C 0.5407(5) 0.7678(5) 0.5074(4) 0.0224(13) Uani 1 1 d . . .
C46 C 0.6424(5) 0.8050(5) 0.4993(4) 0.0270(14) Uani 1 1 d . . .
H46 H 0.6926 0.847 0.5501 0.032 Uiso 1 1 calc R . .
C47 C 0.6719(6) 0.7813(5) 0.4171(4) 0.0333(16) Uani 1 1 d . . .
H47 H 0.7419 0.8078 0.4121 0.04 Uiso 1 1 calc R . .
C48 C 0.5993(6) 0.7193(6) 0.3428(5) 0.0386(18) Uani 1 1 d . . .
H48 H 0.6194 0.7029 0.2868 0.046 Uiso 1 1 calc R . .
C49 C 0.4981(6) 0.6815(6) 0.3504(5) 0.0417(18) Uani 1 1 d . . .
H49 H 0.4485 0.6391 0.2992 0.05 Uiso 1 1 calc R . .
C50 C 0.4671(5) 0.7042(6) 0.4311(4) 0.0339(16) Uani 1 1 d . . .
H50 H 0.3969 0.6772 0.4353 0.041 Uiso 1 1 calc R . .
C51 C 0.4105(5) 0.6568(5) 0.5996(4) 0.0249(14) Uani 1 1 d . . .
C52 C 0.3060(6) 0.6241(6) 0.5925(5) 0.0415(18) Uani 1 1 d . . .
H52 H 0.2774 0.6744 0.5987 0.05 Uiso 1 1 calc R . .
C53 C 0.2435(6) 0.5171(6) 0.5763(6) 0.051(2) Uani 1 1 d . . .
H53 H 0.1721 0.495 0.5722 0.061 Uiso 1 1 calc R . .
C54 C 0.2835(6) 0.4431(6) 0.5662(5) 0.0429(19) Uani 1 1 d . . .
H54 H 0.2402 0.3702 0.5546 0.052 Uiso 1 1 calc R . .
C55 C 0.3869(6) 0.4761(6) 0.5733(5) 0.0371(17) Uani 1 1 d . . .
H55 H 0.4155 0.4256 0.5663 0.045 Uiso 1 1 calc R . .
C56 C 0.4494(5) 0.5818(5) 0.5903(4) 0.0296(15) Uani 1 1 d . . .
H56 H 0.5208 0.6034 0.5957 0.036 Uiso 1 1 calc R . .
C57 C 1.3592(7) 1.2471(9) 0.8850(8) 0.081(3) Uani 1 1 d D A 1
H57A H 1.3446 1.2161 0.9312 0.097 Uiso 1 1 calc R A 1
H57B H 1.3852 1.2028 0.8401 0.097 Uiso 1 1 calc R A 1
Cl1 Cl 1.2488(2) 1.2350(3) 0.8387(2) 0.0824(8) Uani 1 1 d D A 1
Cl2 Cl 1.4523(3) 1.3708(3) 0.9294(3) 0.1172(13) Uani 1 1 d D A 1
C58 C 1.009(2) 0.6715(18) 0.6703(8) 0.31(2) Uani 1 1 d D B 1
H58A H 0.9376 0.6285 0.6743 0.371 Uiso 1 1 calc R B 1
H58B H 1.0107 0.7406 0.6711 0.371 Uiso 1 1 calc R B 1
Cl3 Cl 1.0242(8) 0.6163(13) 0.5800(4) 0.350(8) Uani 1 1 d D B 1
Cl4 Cl 1.0724(6) 0.6979(3) 0.7579(3) 0.209(3) Uani 1 1 d D B 1

loop_
_atom_site_aniso_label
_atom_site_aniso_U_11
_atom_site_aniso_U_22
_atom_site_aniso_U_33
_atom_site_aniso_U_23
_atom_site_aniso_U_13
_atom_site_aniso_U_12
Pt 0.02137(14) 0.01762(14) 0.01912(13) 0.00612(9) 0.00125(9) 0.00665(10)
P1 0.0231(8) 0.0186(8) 0.0221(8) 0.0082(6) 0.0026(6) 0.0074(7)
P2 0.0243(9) 0.0214(9) 0.0217(8) 0.0066(7) 0.0042(6) 0.0063(7)
P3 0.0351(10) 0.0207(9) 0.0303(9) 0.0055(7) 0.0045(7) 0.0072(8)
P4 0.0241(9) 0.0259(9) 0.0297(9) 0.0050(7) 0.0001(7) 0.0025(8)
P5 0.0247(9) 0.0230(9) 0.0218(8) 0.0064(7) 0.0001(6) 0.0089(7)
P6 0.0277(9) 0.0252(9) 0.0211(8) 0.0059(7) 0.0024(6) 0.0102(7)
P7 0.0325(9) 0.0192(8) 0.0231(8) 0.0083(7) 0.0007(7) 0.0088(7)
P8 0.0203(8) 0.0178(8) 0.0223(8) 0.0068(6) 0.0000(6) 0.0058(7)
C1 0.026(3) 0.016(3) 0.017(3) 0.003(2) 0.001(2) 0.005(3)
C2 0.037(4) 0.028(4) 0.026(3) 0.009(3) 0.008(3) 0.018(3)
C3 0.038(4) 0.043(5) 0.046(4) 0.022(4) 0.018(3) 0.018(4)
C4 0.051(5) 0.034(4) 0.039(4) 0.003(3) 0.011(3) 0.025(4)
C5 0.054(5) 0.053(5) 0.050(5) 0.025(4) 0.015(4) 0.039(4)
C6 0.020(3) 0.025(3) 0.024(3) 0.005(3) -0.001(2) 0.008(3)
C7 0.025(4) 0.038(4) 0.034(4) 0.006(3) 0.007(3) 0.016(3)
C8 0.024(4) 0.050(5) 0.039(4) 0.011(4) 0.013(3) 0.016(3)
C9 0.036(4) 0.049(5) 0.044(4) 0.013(4) 0.002(3) 0.025(4)
C10 0.043(5) 0.038(4) 0.046(4) 0.001(4) 0.006(4) 0.023(4)
C11 0.028(4) 0.020(3) 0.028(3) 0.008(3) 0.001(3) 0.006(3)
C12 0.043(4) 0.023(4) 0.038(4) 0.011(3) 0.013(3) 0.005(3)
C13 0.064(6) 0.041(5) 0.049(5) 0.022(4) 0.030(4) 0.011(4)
C14 0.064(6) 0.029(4) 0.053(5) 0.015(4) 0.013(4) -0.005(4)
C15 0.063(6) 0.041(5) 0.059(5) 0.032(4) 0.009(4) 0.015(4)
C16 0.029(4) 0.025(4) 0.029(3) 0.009(3) 0.001(3) 0.008(3)
C17 0.038(4) 0.034(4) 0.028(4) -0.001(3) -0.006(3) 0.009(3)
C18 0.046(5) 0.044(5) 0.038(4) 0.011(4) -0.007(3) 0.013(4)
C19 0.051(5) 0.021(4) 0.059(5) 0.003(4) -0.017(4) -0.002(4)
C20 0.055(5) 0.048(5) 0.036(4) -0.002(4) -0.008(4) 0.019(4)
C21 0.036(4) 0.025(4) 0.025(3) 0.009(3) 0.007(3) 0.007(3)
C22 0.036(4) 0.040(4) 0.034(4) 0.017(3) 0.003(3) 0.009(3)
C23 0.033(4) 0.053(5) 0.041(4) 0.015(4) 0.013(3) 0.012(4)
C24 0.036(5) 0.054(6) 0.045(5) 0.014(4) 0.012(4) -0.004(4)
C25 0.061(6) 0.033(5) 0.058(5) 0.013(4) 0.011(4) -0.002(4)
C26 0.052(5) 0.026(4) 0.040(4) 0.007(3) 0.007(4) 0.004(4)
C27 0.042(4) 0.023(3) 0.024(3) 0.008(3) 0.001(3) 0.011(3)
C28 0.039(4) 0.025(4) 0.030(4) 0.008(3) 0.002(3) 0.006(3)
C29 0.057(5) 0.036(4) 0.031(4) 0.011(3) 0.014(3) 0.018(4)
C30 0.052(5) 0.038(4) 0.020(3) 0.007(3) -0.003(3) 0.004(4)
C31 0.046(5) 0.040(4) 0.029(4) 0.014(3) -0.007(3) 0.008(4)
C32 0.037(4) 0.029(4) 0.031(4) 0.011(3) -0.001(3) 0.011(3)
C33 0.037(4) 0.028(4) 0.040(4) 0.005(3) -0.006(3) 0.012(3)
C34 0.036(4) 0.026(4) 0.050(5) 0.000(3) 0.000(3) 0.013(3)
C35 0.058(6) 0.038(5) 0.083(7) -0.001(5) 0.008(5) 0.024(5)
C36 0.068(7) 0.039(6) 0.114(10) 0.002(6) -0.013(6) 0.031(5)
C37 0.074(7) 0.033(5) 0.089(8) 0.012(5) -0.040(6) 0.021(5)
C38 0.075(6) 0.029(4) 0.044(4) 0.007(3) -0.016(4) 0.022(4)
C39 0.021(3) 0.022(3) 0.028(3) 0.006(3) -0.001(2) 0.009(3)
C40 0.038(4) 0.040(4) 0.029(3) 0.017(3) 0.007(3) 0.021(3)
C41 0.034(4) 0.042(4) 0.040(4) 0.015(3) 0.010(3) 0.023(4)
C42 0.033(4) 0.036(4) 0.053(5) 0.020(4) 0.005(3) 0.019(3)
C43 0.041(4) 0.044(5) 0.045(4) 0.028(4) 0.005(3) 0.018(4)
C44 0.037(4) 0.030(4) 0.035(4) 0.017(3) 0.014(3) 0.015(3)
C45 0.028(3) 0.016(3) 0.022(3) 0.007(2) 0.002(2) 0.009(3)
C46 0.031(4) 0.018(3) 0.029(3) 0.008(3) 0.002(3) 0.008(3)
C47 0.039(4) 0.025(4) 0.038(4) 0.012(3) 0.017(3) 0.015(3)
C48 0.060(5) 0.037(4) 0.028(4) 0.016(3) 0.013(3) 0.026(4)
C49 0.056(5) 0.041(5) 0.026(4) 0.007(3) -0.002(3) 0.021(4)
C50 0.032(4) 0.032(4) 0.034(4) 0.011(3) -0.002(3) 0.010(3)
C51 0.026(3) 0.027(4) 0.019(3) 0.010(3) 0.002(2) 0.008(3)
C52 0.033(4) 0.027(4) 0.059(5) 0.013(4) 0.011(3) 0.009(3)
C53 0.028(4) 0.034(5) 0.083(6) 0.022(4) 0.009(4) 0.004(4)
C54 0.042(5) 0.016(4) 0.057(5) 0.012(3) 0.009(4) -0.001(3)
C55 0.042(4) 0.025(4) 0.042(4) 0.013(3) 0.003(3) 0.010(3)
C56 0.026(4) 0.020(3) 0.036(4) 0.009(3) -0.002(3) 0.005(3)
C57 0.066(7) 0.087(8) 0.095(8) 0.057(7) 0.005(6) 0.018(6)
Cl1 0.0580(16) 0.102(2) 0.099(2) 0.0559(18) 0.0189(14) 0.0289(15)
Cl2 0.084(2) 0.086(2) 0.130(3) -0.014(2) -0.020(2) 0.0278(19)
C58 0.40(5) 0.124(18) 0.33(4) -0.08(2) -0.20(4) 0.18(3)
Cl3 0.403(12) 0.82(2) 0.130(4) 0.231(9) 0.133(6) 0.503(16)
Cl4 0.352(9) 0.075(3) 0.132(4) 0.000(2) -0.120(5) 0.057(4)

loop_
_atom_type_symbol
_atom_type_description
_atom_type_scat_dispersion_real
_atom_type_scat_dispersion_imag
_atom_type_scat_source
C C 0.0033 0.0016 'International Tables Vol C Tables 4.2.6.8 and 6.1.1.4'
H H 0 0 'International Tables Vol C Tables 4.2.6.8 and 6.1.1.4'
P P 0.1023 0.0942 'International Tables Vol C Tables 4.2.6.8 and 6.1.1.4'
Pt Pt -1.7033 8.3905 'International Tables Vol C Tables 4.2.6.8 and 6.1.1.4'
Cl Cl 0.1484 0.1585 'International Tables Vol C Tables 4.2.6.8 and 6.1.1.4'

loop_
_geom_angle_atom_site_label_1
_geom_angle_atom_site_label_2
_geom_angle_atom_site_label_3
_geom_angle
P7 Pt P8 103.81(6)
P7 Pt P5 87.46(6)
P8 Pt P5 163.81(6)
P7 Pt P1 159.43(6)
P8 Pt P1 88.86(5)
P5 Pt P1 83.91(5)
C1 P1 P2 99.3(2)
C1 P1 Pt 100.45(19)
P2 P1 Pt 101.96(8)
C6 P2 C11 88.1(3)
C6 P2 P1 104.4(2)
C11 P2 P1 99.3(2)
C11 P3 C1 102.5(3)
C11 P3 C16 87.7(3)
C1 P3 C16 87.5(3)
C16 P4 C6 103.0(3)
C16 P4 C11 88.1(3)
C6 P4 C11 87.1(3)
C6 P5 P6 99.9(2)
C6 P5 Pt 108.89(19)
P6 P5 Pt 94.12(8)
C16 P6 C1 88.3(3)
C16 P6 P5 99.4(2)
C1 P6 P5 104.1(2)
C33 P7 C21 105.4(3)
C33 P7 C27 103.4(3)
C21 P7 C27 103.1(3)
C33 P7 Pt 118.7(3)
C21 P7 Pt 116.1(2)
C27 P7 Pt 108.4(2)
C39 P8 C45 104.7(3)
C39 P8 C51 104.0(3)
C45 P8 C51 98.6(3)
C39 P8 Pt 117.3(2)
C45 P8 Pt 108.3(2)
C51 P8 Pt 121.2(2)
C2 C1 P3 113.0(4)
C2 C1 P6 114.3(4)
P3 C1 P6 92.0(3)
C2 C1 P1 111.0(4)
P3 C1 P1 112.6(3)
P6 C1 P1 112.7(3)
C5 C2 C3 110.5(6)
C5 C2 C4 107.8(6)
C3 C2 C4 107.5(6)
C5 C2 C1 110.4(5)
C3 C2 C1 109.5(5)
C4 C2 C1 111.1(6)
C7 C6 P2 115.0(4)
C7 C6 P5 110.6(4)
P2 C6 P5 112.8(3)
C7 C6 P4 112.8(4)
P2 C6 P4 92.3(3)
P5 C6 P4 112.1(3)
C8 C7 C10 109.1(6)
C8 C7 C9 107.4(6)
C10 C7 C9 110.2(6)
C8 C7 C6 110.8(6)
C10 C7 C6 109.2(5)
C9 C7 C6 110.1(5)
C12 C11 P3 114.0(5)
C12 C11 P2 116.9(4)
P3 C11 P2 116.1(3)
C12 C11 P4 122.4(5)
P3 C11 P4 91.8(3)
P2 C11 P4 91.6(3)
C13 C12 C14 108.3(7)
C13 C12 C15 109.7(7)
C14 C12 C15 110.1(7)
C13 C12 C11 111.1(6)
C14 C12 C11 110.7(6)
C15 C12 C11 106.9(6)
C17 C16 P4 114.6(5)
C17 C16 P6 115.6(5)
P4 C16 P6 115.5(4)
C17 C16 P3 124.6(5)
P4 C16 P3 91.6(3)
P6 C16 P3 91.4(3)
C18 C17 C20 109.9(7)
C18 C17 C19 109.2(7)
C20 C17 C19 108.5(7)
C18 C17 C16 108.6(6)
C20 C17 C16 110.8(6)
C19 C17 C16 109.8(6)
C26 C21 C22 118.6(7)
C26 C21 P7 123.7(6)
C22 C21 P7 117.7(5)
C23 C22 C21 121.1(7)
C22 C23 C24 120.9(8)
C23 C24 C25 118.5(8)
C24 C25 C26 121.8(8)
C21 C26 C25 119.1(8)
C28 C27 C32 118.5(6)
C28 C27 P7 121.6(5)
C32 C27 P7 119.5(5)
C27 C28 C29 120.9(7)
C28 C29 C30 120.7(7)
C31 C30 C29 119.1(7)
C30 C31 C32 121.0(7)
C31 C32 C27 119.8(7)
C34 C33 C38 119.4(7)
C34 C33 P7 119.2(6)
C38 C33 P7 121.4(6)
C33 C34 C35 120.6(8)
C36 C35 C34 119.0(10)
C37 C36 C35 121.5(9)
C36 C37 C38 120.4(9)
C37 C38 C33 119.2(9)
C44 C39 C40 117.4(6)
C44 C39 P8 122.7(5)
C40 C39 P8 119.9(5)
C41 C40 C39 121.6(6)
C42 C41 C40 119.5(7)
C43 C42 C41 119.9(7)
C42 C43 C44 120.4(6)
C39 C44 C43 121.2(6)
C46 C45 C50 119.0(6)
C46 C45 P8 120.6(5)
C50 C45 P8 120.3(5)
C45 C46 C47 120.5(6)
C48 C47 C46 120.1(7)
C49 C48 C47 119.7(7)
C48 C49 C50 121.2(7)
C49 C50 C45 119.5(7)
C56 C51 C52 118.6(6)
C56 C51 P8 117.1(5)
C52 C51 P8 124.3(5)
C51 C52 C53 119.6(7)
C54 C53 C52 121.1(7)
C53 C54 C55 119.0(7)
C54 C55 C56 120.4(7)
C55 C56 C51 121.4(7)
Cl2 C57 Cl1 117.4(7)
Cl3 C58 Cl4 127.0(15)

loop_
_geom_bond_atom_site_label_1
_geom_bond_atom_site_label_2
_geom_bond_distance
Pt P7 2.3342(16)
Pt P8 2.3446(15)
Pt P5 2.3812(16)
Pt P1 2.3865(15)
P1 C1 1.901(6)
P1 P2 2.179(2)
P2 C6 1.877(6)
P2 C11 1.885(7)
P3 C11 1.874(7)
P3 C1 1.891(6)
P3 C16 1.917(7)
P4 C16 1.871(7)
P4 C6 1.891(7)
P4 C11 1.907(7)
P5 C6 1.890(6)
P5 P6 2.165(2)
P6 C16 1.888(7)
P6 C1 1.893(6)
P7 C33 1.816(8)
P7 C21 1.834(7)
P7 C27 1.839(7)
P8 C39 1.820(6)
P8 C45 1.839(6)
P8 C51 1.840(6)
C1 C2 1.561(9)
C2 C5 1.525(9)
C2 C3 1.526(10)
C2 C4 1.542(9)
C6 C7 1.586(9)
C7 C8 1.529(10)
C7 C10 1.536(10)
C7 C9 1.536(10)
C11 C12 1.559(9)
C12 C13 1.510(11)
C12 C14 1.530(10)
C12 C15 1.542(11)
C16 C17 1.552(9)
C17 C18 1.514(11)
C17 C20 1.539(11)
C17 C19 1.548(11)
C21 C26 1.383(10)
C21 C22 1.405(10)
C22 C23 1.360(10)
C23 C24 1.375(12)
C24 C25 1.379(13)
C25 C26 1.392(12)
C27 C28 1.385(10)
C27 C32 1.407(10)
C28 C29 1.387(10)
C29 C30 1.389(11)
C30 C31 1.372(11)
C31 C32 1.400(10)
C33 C34 1.386(11)
C33 C38 1.409(10)
C34 C35 1.409(12)
C35 C36 1.379(15)
C36 C37 1.362(16)
C37 C38 1.405(13)
C39 C44 1.383(9)
C39 C40 1.399(9)
C40 C41 1.391(10)
C41 C42 1.385(10)
C42 C43 1.367(11)
C43 C44 1.399(10)
C45 C46 1.382(9)
C45 C50 1.414(9)
C46 C47 1.394(9)
C47 C48 1.384(10)
C48 C49 1.374(11)
C49 C50 1.380(10)
C51 C56 1.377(9)
C51 C52 1.388(10)
C52 C53 1.393(10)
C53 C54 1.372(11)
C54 C55 1.374(11)
C55 C56 1.376(9)
C57 Cl2 1.679(9)
C57 Cl1 1.680(9)
C58 Cl3 1.502(14)
C58 Cl4 1.548(13)
